data_4108547
loop_
_publ_author_name
'Doris Pun'
'Christopher A. Bradley'
'Emil Lobkovsky'
'Ivan Keresztes'
'Paul J. Chirik'

_publ_section_title
;
 N2 Hydrogenation from Activated End-On Bis(indenyl) Zirconium Dinitrogen
 Complexes
;
_journal_name_full 'Journal of the American Chemical Society'
_journal_page_first 14046
_journal_page_last 14047
_journal_paper_doi 10.1021/ja8048332
_journal_volume 130
_journal_year 2008
_chemical_formula_moiety 'C52 H60 Cl2 N2 Na2 Zr2'
_chemical_formula_sum 'C52 H60 Cl2 N2 Na2 Zr2'
_chemical_formula_weight 1012.34
_chemical_name_systematic
; 
 ? 
;
_space_group_IT_number 114
_symmetry_cell_setting tetragonal
_symmetry_space_group_name_Hall 'P -4 2n'
_symmetry_space_group_name_H-M 'P -4 21 c'
_atom_sites_solution_hydrogens geom
_atom_sites_solution_primary direct
_atom_sites_solution_secondary difmap
_audit_creation_method SHELXL-97
_cell_angle_alpha 90.00
_cell_angle_beta 90.00
_cell_angle_gamma 90.00
_cell_formula_units_Z 4
_cell_length_a 15.2867(4)
_cell_length_b 15.2867(4)
_cell_length_c 23.8065(13)
_cell_measurement_reflns_used 4644
_cell_measurement_temperature 173(2)
_cell_measurement_theta_max 20.94
_cell_measurement_theta_min 2.17
_cell_volume 5563.2(4)
_computing_cell_refinement 'Bruker SAINT+'
_computing_data_collection 'Bruker APEX2'
_computing_data_reduction 'Bruker SAINT+'
_computing_molecular_graphics 'Bruker SHELXTL'
_computing_publication_material 'Bruker SHELXTL'
_computing_structure_refinement 'SHELXL-97 (Sheldrick, 1997)'
_computing_structure_solution 'SHELXS-97 (Sheldrick, 1990)'
_diffrn_ambient_temperature 173(2)
_diffrn_measured_fraction_theta_full 0.998
_diffrn_measured_fraction_theta_max 0.998
_diffrn_measurement_device_type 'Bruker X8 APEX II diffractometer'
_diffrn_measurement_method 'phi and omega scans'
_diffrn_radiation_monochromator graphite
_diffrn_radiation_source 'fine-focus sealed tube'
_diffrn_radiation_type MoK\a
_diffrn_radiation_wavelength 0.71073
_diffrn_reflns_av_R_equivalents 0.0000
_diffrn_reflns_av_sigmaI/netI 0.0330
_diffrn_reflns_limit_h_max 11
_diffrn_reflns_limit_h_min -11
_diffrn_reflns_limit_k_max 16
_diffrn_reflns_limit_k_min 0
_diffrn_reflns_limit_l_max 25
_diffrn_reflns_limit_l_min 0
_diffrn_reflns_number 3455
_diffrn_reflns_theta_full 22.11
_diffrn_reflns_theta_max 22.11
_diffrn_reflns_theta_min 2.17
_exptl_absorpt_coefficient_mu 0.518
_exptl_absorpt_correction_T_max 0.9035
_exptl_absorpt_correction_T_min 0.8601
_exptl_absorpt_correction_type multi-scan
_exptl_absorpt_process_details SADABS
_exptl_crystal_colour black
_exptl_crystal_density_diffrn 1.209
_exptl_crystal_description block
_exptl_crystal_F_000 2088
_exptl_crystal_size_max 0.30
_exptl_crystal_size_mid 0.25
_exptl_crystal_size_min 0.20
_platon_squeeze_details
;
;
_refine_diff_density_max 0.527
_refine_diff_density_min -0.193
_refine_diff_density_rms 0.054
_refine_ls_abs_structure_details 'Flack H D (1983), Acta Cryst. A39, 876-881'
_refine_ls_abs_structure_Flack -0.07(6)
_refine_ls_extinction_method none
_refine_ls_goodness_of_fit_ref 1.070
_refine_ls_hydrogen_treatment riding
_refine_ls_matrix_type full
_refine_ls_number_parameters 273
_refine_ls_number_reflns 3455
_refine_ls_number_restraints 3
_refine_ls_restrained_S_all 1.072
_refine_ls_R_factor_all 0.0458
_refine_ls_R_factor_gt 0.0364
_refine_ls_shift/su_max 0.017
_refine_ls_shift/su_mean 0.002
_refine_ls_structure_factor_coef Fsqd
_refine_ls_weighting_details 'calc w=1/[\s^2^(Fo^2^)+(0.0665P)^2^+0.1914P] where P=(Fo^2^+2Fc^2^)/3'
_refine_ls_weighting_scheme calc
_refine_ls_wR_factor_gt 0.0951
_refine_ls_wR_factor_ref 0.0995
_reflns_number_gt 3004
_reflns_number_total 3455
_reflns_threshold_expression >2sigma(I)
_cod_data_source_file ja8048332_si_003.cif
_cod_data_source_block cb53
_cod_depositor_comments
;

2021-08-28
Z value and formula fixed to values more according to usual
chemical conventions.                 miguel
;
_cod_original_formula_sum 'C104 H120 Cl4 N4 Na4 Zr4'
_cod_original_formula_weight 2024.68
_cod_original_formula_moiety 'C104 H120 Cl4 N4 Na4 Zr4'
_cod_original_formula_units_Z 2
_cod_database_code 4108547

loop_
_symmetry_equiv_pos_as_xyz
'x, y, z'
'-x, -y, z'
'y, -x, -z'
'-y, x, -z'
'-x+1/2, y+1/2, -z+1/2'
'x+1/2, -y+1/2, -z+1/2'
'-y+1/2, -x+1/2, z+1/2'
'y+1/2, x+1/2, z+1/2'

loop_
_atom_site_label
_atom_site_type_symbol
_atom_site_fract_x
_atom_site_fract_y
_atom_site_fract_z
_atom_site_U_iso_or_equiv
_atom_site_adp_type
_atom_site_occupancy
_atom_site_symmetry_multiplicity
_atom_site_calc_flag
_atom_site_refinement_flags
Zr1 Zr 1.01413(2) 0.83386(2) 0.849158(15) 0.04940(11) Uani 1 1 d .
Cl1 Cl 1.03484(7) 0.85682(6) 0.95667(4) 0.0534(3) Uani 1 1 d .
Na1 Na 1.10266(10) 1.01370(10) 0.92488(6) 0.0568(4) Uani 1 1 d .
N1 N 1.0018(2) 0.95582(18) 0.84410(11) 0.0469(8) Uani 1 1 d .
C1 C 0.8895(3) 0.7571(3) 0.79606(19) 0.0695(14) Uani 1 1 d .
C2 C 0.9229(3) 0.6940(3) 0.83466(19) 0.0683(14) Uani 1 1 d .
H2A H 0.9475 0.6358 0.8237 0.082 Uiso 1 1 calc R
C3 C 0.9002(3) 0.7182(3) 0.8900(2) 0.0676(14) Uani 1 1 d .
C4 C 0.8464(3) 0.7955(3) 0.88585(18) 0.0603(12) Uani 1 1 d .
C5 C 0.7973(3) 0.8407(3) 0.92637(19) 0.0715(14) Uani 1 1 d .
H5A H 0.8018 0.8262 0.9651 0.086 Uiso 1 1 calc R
C6 C 0.7428(3) 0.9064(3) 0.9087(2) 0.0740(15) Uani 1 1 d .
H6A H 0.7086 0.9373 0.9354 0.089 Uiso 1 1 calc R
C7 C 0.7371(3) 0.9282(3) 0.8517(2) 0.0723(13) Uani 1 1 d .
H7A H 0.6986 0.9739 0.8408 0.087 Uiso 1 1 calc R
C8 C 0.7837(3) 0.8874(3) 0.8120(2) 0.0690(13) Uani 1 1 d .
H8A H 0.7791 0.9046 0.7738 0.083 Uiso 1 1 calc R
C9 C 0.8395(3) 0.8185(3) 0.82792(17) 0.0592(12) Uani 1 1 d .
C10 C 1.1802(3) 0.8013(3) 0.85418(19) 0.0688(13) Uani 1 1 d .
C11 C 1.1632(3) 0.8602(3) 0.81213(19) 0.0648(13) Uani 1 1 d .
H11A H 1.1905 0.9196 0.8105 0.078 Uiso 1 1 calc R
C12 C 1.1196(3) 0.8230(3) 0.76730(17) 0.0596(12) Uani 1 1 d .
C13 C 1.1153(3) 0.7294(3) 0.7800(2) 0.0673(14) Uani 1 1 d .
C14 C 1.0889(3) 0.6571(3) 0.7474(2) 0.0875(17) Uani 1 1 d .
H14A H 1.0656 0.6646 0.7108 0.105 Uiso 1 1 calc R
C15 C 1.0983(4) 0.5741(3) 0.7712(3) 0.104(2) Uani 1 1 d .
H15A H 1.0805 0.5239 0.7506 0.124 Uiso 1 1 calc R
C16 C 1.1333(4) 0.5642(4) 0.8245(3) 0.100(2) Uani 1 1 d .
H16A H 1.1391 0.5067 0.8391 0.120 Uiso 1 1 calc R
C17 C 1.1593(3) 0.6312(3) 0.8562(2) 0.0865(16) Uani 1 1 d .
H17A H 1.1830 0.6223 0.8927 0.104 Uiso 1 1 calc R
C18 C 1.1501(3) 0.7166(3) 0.8332(2) 0.0660(13) Uani 1 1 d .
C19 C 0.8839(4) 0.7485(4) 0.7335(2) 0.0937(18) Uani 1 1 d .
H19A H 0.9351 0.7167 0.7196 0.141 Uiso 1 1 calc R
H19B H 0.8822 0.8069 0.7165 0.141 Uiso 1 1 calc R
H19C H 0.8306 0.7164 0.7235 0.141 Uiso 1 1 calc R
C20 C 0.9114(3) 0.6688(3) 0.9444(2) 0.0845(16) Uani 1 1 d D
H20A H 0.9150 0.7144 0.9744 0.101 Uiso 1 1 calc R
C21 C 0.8268(5) 0.6134(4) 0.9582(3) 0.131(3) Uani 1 1 d D
H21A H 0.8353 0.5819 0.9937 0.197 Uiso 1 1 calc R
H21B H 0.8163 0.5713 0.9279 0.197 Uiso 1 1 calc R
H21C H 0.7764 0.6526 0.9616 0.197 Uiso 1 1 calc R
C22 C 0.9899(5) 0.6189(4) 0.9492(3) 0.118(2) Uani 1 1 d D
H22A H 1.0401 0.6559 0.9398 0.176 Uiso 1 1 calc R
H22B H 0.9874 0.5692 0.9232 0.176 Uiso 1 1 calc R
H22C H 0.9959 0.5973 0.9877 0.176 Uiso 1 1 calc R
C23 C 1.2342(3) 0.8126(3) 0.9058(2) 0.0811(15) Uani 1 1 d .
H23A H 1.2950 0.7965 0.8977 0.122 Uiso 1 1 calc R
H23B H 1.2114 0.7748 0.9357 0.122 Uiso 1 1 calc R
H23C H 1.2318 0.8737 0.9181 0.122 Uiso 1 1 calc R
C24 C 1.1021(4) 0.8632(3) 0.71034(19) 0.0780(15) Uani 1 1 d D
H24A H 1.0409 0.8482 0.6991 0.094 Uiso 1 1 calc R
C25 C 1.1107(4) 0.9645(4) 0.7119(2) 0.100(2) Uani 1 1 d D
H25C H 1.0984 0.9884 0.6746 0.150 Uiso 1 1 calc R
H25D H 1.1703 0.9805 0.7231 0.150 Uiso 1 1 calc R
H25B H 1.0689 0.9885 0.7391 0.150 Uiso 1 1 calc R
C26 C 1.1624(4) 0.8293(4) 0.6665(2) 0.114(2) Uani 1 1 d D
H26D H 1.1581 0.7653 0.6649 0.171 Uiso 1 1 calc R
H26C H 1.2226 0.8460 0.6758 0.171 Uiso 1 1 calc R
H26B H 1.1464 0.8540 0.6300 0.171 Uiso 1 1 calc R

loop_
_atom_site_aniso_label
_atom_site_aniso_U_11
_atom_site_aniso_U_22
_atom_site_aniso_U_33
_atom_site_aniso_U_23
_atom_site_aniso_U_13
_atom_site_aniso_U_12
Zr1 0.0558(2) 0.0419(2) 0.0505(2) -0.00508(19) -0.00204(19) 0.00685(17)
Cl1 0.0610(6) 0.0482(6) 0.0511(5) -0.0008(4) -0.0044(5) 0.0001(5)
Na1 0.0518(9) 0.0516(9) 0.0668(9) 0.0042(8) -0.0042(7) -0.0015(8)
N1 0.0472(16) 0.0451(15) 0.0484(16) -0.0027(14) -0.0010(18) 0.0051(15)
C1 0.072(3) 0.072(3) 0.065(3) -0.013(2) -0.012(2) -0.017(3)
C2 0.082(3) 0.040(2) 0.083(3) -0.005(2) -0.006(3) -0.009(2)
C3 0.076(3) 0.058(3) 0.069(3) 0.000(2) -0.006(2) -0.019(2)
C4 0.059(3) 0.057(3) 0.064(3) -0.011(2) -0.007(2) -0.003(2)
C5 0.071(3) 0.078(3) 0.066(3) -0.018(3) 0.003(2) -0.020(3)
C6 0.052(3) 0.080(3) 0.090(4) -0.034(3) 0.010(3) -0.013(3)
C7 0.058(3) 0.066(3) 0.093(3) -0.019(3) -0.009(3) -0.006(2)
C8 0.059(3) 0.070(3) 0.078(3) -0.007(3) -0.005(3) -0.001(3)
C9 0.056(2) 0.055(3) 0.067(3) -0.018(2) -0.004(2) -0.005(2)
C10 0.059(3) 0.080(3) 0.068(3) -0.008(3) 0.004(3) 0.012(2)
C11 0.055(3) 0.055(3) 0.084(3) 0.000(2) 0.015(3) 0.012(2)
C12 0.068(3) 0.053(3) 0.058(2) -0.001(2) 0.000(2) 0.018(2)
C13 0.079(3) 0.053(3) 0.071(3) -0.012(2) 0.020(3) 0.010(2)
C14 0.106(4) 0.077(3) 0.079(3) -0.022(3) 0.028(3) 0.003(3)
C15 0.100(4) 0.056(3) 0.155(5) -0.031(3) 0.055(4) 0.001(3)
C16 0.114(5) 0.056(3) 0.130(5) 0.012(3) 0.040(4) 0.014(3)
C17 0.081(3) 0.074(3) 0.104(4) 0.028(3) 0.028(3) 0.028(3)
C18 0.061(3) 0.059(3) 0.078(3) 0.010(2) 0.012(2) 0.015(2)
C19 0.090(4) 0.116(4) 0.075(4) -0.018(3) -0.014(3) -0.016(3)
C20 0.096(4) 0.062(3) 0.095(4) 0.005(3) -0.008(3) -0.011(3)
C21 0.153(6) 0.105(5) 0.136(5) 0.027(4) 0.005(5) -0.049(5)
C22 0.140(6) 0.082(4) 0.131(4) 0.016(4) 0.023(5) 0.010(4)
C23 0.067(3) 0.091(4) 0.086(3) -0.002(3) -0.003(3) 0.014(3)
C24 0.096(4) 0.065(3) 0.073(3) 0.008(3) 0.031(3) 0.017(3)
C25 0.127(4) 0.090(4) 0.083(4) 0.016(3) 0.030(3) 0.029(4)
C26 0.147(5) 0.117(4) 0.078(3) 0.022(3) 0.022(4) 0.053(4)

loop_
_atom_type_symbol
_atom_type_description
_atom_type_scat_dispersion_real
_atom_type_scat_dispersion_imag
_atom_type_scat_source
C C 0.0033 0.0016 'International Tables Vol C Tables 4.2.6.8 and 6.1.1.4'
H H 0.0000 0.0000 'International Tables Vol C Tables 4.2.6.8 and 6.1.1.4'
N N 0.0061 0.0033 'International Tables Vol C Tables 4.2.6.8 and 6.1.1.4'
Cl Cl 0.1484 0.1585 'International Tables Vol C Tables 4.2.6.8 and 6.1.1.4'
Zr Zr -2.9673 0.5597 'International Tables Vol C Tables 4.2.6.8 and 6.1.1.4'
Na Na 0.0362 0.0249 'International Tables Vol C Tables 4.2.6.8 and 6.1.1.4'

loop_
_geom_angle_atom_site_label_1
_geom_angle_atom_site_label_2
_geom_angle_atom_site_label_3
_geom_angle
_geom_angle_site_symmetry_1
_geom_angle_site_symmetry_3
N1 Zr1 C11 84.73(13) . .
N1 Zr1 C12 94.55(13) . .
C11 Zr1 C12 31.96(14) . .
N1 Zr1 C1 110.33(14) . .
C11 Zr1 C1 125.54(15) . .
C12 Zr1 C1 93.64(15) . .
N1 Zr1 C2 139.58(14) . .
C11 Zr1 C2 125.82(14) . .
C12 Zr1 C2 100.78(14) . .
C1 Zr1 C2 32.20(15) . .
N1 Zr1 C10 106.96(14) . .
C11 Zr1 C10 31.29(14) . .
C12 Zr1 C10 53.08(14) . .
C1 Zr1 C10 131.44(15) . .
C2 Zr1 C10 112.18(15) . .
N1 Zr1 Cl1 86.64(8) . .
C11 Zr1 Cl1 102.49(11) . .
C12 Zr1 Cl1 133.43(10) . .
C1 Zr1 Cl1 129.45(11) . .
C2 Zr1 Cl1 108.03(10) . .
C10 Zr1 Cl1 82.02(10) . .
N1 Zr1 C3 128.06(14) . .
C11 Zr1 C3 147.03(14) . .
C12 Zr1 C3 130.74(14) . .
C1 Zr1 C3 52.56(15) . .
C2 Zr1 C3 31.19(14) . .
C10 Zr1 C3 119.77(15) . .
Cl1 Zr1 C3 79.07(11) . .
N1 Zr1 C9 88.61(13) . .
C11 Zr1 C9 148.09(14) . .
C12 Zr1 C9 118.33(13) . .
C1 Zr1 C9 31.10(13) . .
C2 Zr1 C9 51.22(13) . .
C10 Zr1 C9 162.10(13) . .
Cl1 Zr1 C9 108.24(9) . .
C3 Zr1 C9 51.00(14) . .
N1 Zr1 C13 126.22(13) . .
C11 Zr1 C13 50.75(14) . .
C12 Zr1 C13 31.68(13) . .
C1 Zr1 C13 81.85(15) . .
C2 Zr1 C13 75.16(14) . .
C10 Zr1 C13 50.84(15) . .
Cl1 Zr1 C13 126.51(11) . .
C3 Zr1 C13 101.51(14) . .
C9 Zr1 C13 112.79(14) . .
N1 Zr1 C18 135.11(13) . .
C11 Zr1 C18 50.63(14) . .
C12 Zr1 C18 51.30(13) . .
C1 Zr1 C18 101.14(15) . .
C2 Zr1 C18 81.42(15) . .
C10 Zr1 C18 31.44(14) . .
Cl1 Zr1 C18 97.54(10) . .
C3 Zr1 C18 96.40(14) . .
C9 Zr1 C18 130.77(13) . .
C13 Zr1 C18 28.99(14) . .
N1 Zr1 C4 97.90(13) . .
C11 Zr1 C4 176.34(13) . .
C12 Zr1 C4 144.79(13) . .
C1 Zr1 C4 51.15(14) . .
C2 Zr1 C4 50.65(14) . .
C10 Zr1 C4 148.42(14) . .
Cl1 Zr1 C4 80.28(9) . .
C3 Zr1 C4 30.71(13) . .
C9 Zr1 C4 30.07(12) . .
C13 Zr1 C4 125.66(13) . .
C18 Zr1 C4 126.92(13) . .
Zr1 Cl1 Na1 83.78(4) . .
Zr1 Cl1 Na1 165.87(5) . 3_577
Na1 Cl1 Na1 97.15(6) . 3_577
Zr1 Cl1 Na1 75.78(4) . 2_775
Na1 Cl1 Na1 67.24(6) . 2_775
Na1 Cl1 Na1 91.51(5) 3_577 2_775
N1 Na1 N1 30.32(12) 2_775 .
N1 Na1 C6 111.14(14) 2_775 2_775
N1 Na1 C6 124.47(14) . 2_775
N1 Na1 C5 102.39(13) 2_775 2_775
N1 Na1 C5 128.42(12) . 2_775
C6 Na1 C5 29.47(14) 2_775 2_775
N1 Na1 Cl1 97.62(8) 2_775 .
N1 Na1 Cl1 71.46(7) . .
C6 Na1 Cl1 140.88(12) 2_775 .
C5 Na1 Cl1 159.84(12) 2_775 .
N1 Na1 Cl1 147.95(9) 2_775 4_757
N1 Na1 Cl1 151.16(9) . 4_757
C6 Na1 Cl1 84.31(13) 2_775 4_757
C5 Na1 Cl1 76.98(10) 2_775 4_757
Cl1 Na1 Cl1 84.79(5) . 4_757
N1 Na1 Cl1 68.15(7) 2_775 2_775
N1 Na1 Cl1 89.76(8) . 2_775
C6 Na1 Cl1 110.71(12) 2_775 2_775
C5 Na1 Cl1 81.30(12) 2_775 2_775
Cl1 Na1 Cl1 104.22(6) . 2_775
Cl1 Na1 Cl1 80.23(4) 4_757 2_775
N1 Na1 Na1 53.25(7) 2_775 2_775
N1 Na1 Na1 51.09(7) . 2_775
C6 Na1 Na1 158.66(13) 2_775 2_775
C5 Na1 Na1 132.08(13) 2_775 2_775
Cl1 Na1 Na1 60.37(5) . 2_775
Cl1 Na1 Na1 103.06(4) 4_757 2_775
Cl1 Na1 Na1 52.39(5) 2_775 2_775
N1 Na1 Zr1 32.31(7) 2_775 2_775
N1 Na1 Zr1 62.56(7) . 2_775
C6 Na1 Zr1 94.19(11) 2_775 2_775
C5 Na1 Zr1 75.10(11) 2_775 2_775
Cl1 Na1 Zr1 122.99(6) . 2_775
Cl1 Na1 Zr1 122.90(5) 4_757 2_775
Cl1 Na1 Zr1 47.09(3) 2_775 2_775
Na1 Na1 Zr1 64.90(4) 2_775 2_775
N1 Na1 Zr1 61.26(7) 2_775 .
N1 Na1 Zr1 30.93(6) . .
C6 Na1 Zr1 127.86(13) 2_775 .
C5 Na1 Zr1 149.27(11) 2_775 .
Cl1 Na1 Zr1 46.70(3) . .
Cl1 Na1 Zr1 131.25(5) 4_757 .
Cl1 Na1 Zr1 111.92(5) 2_775 .
Na1 Na1 Zr1 61.34(4) 2_775 .
Zr1 Na1 Zr1 93.47(4) 2_775 .
N1 Na1 Na1 108.49(8) 2_775 4_757
N1 Na1 Na1 118.90(8) . 4_757
C6 Na1 Na1 110.20(13) 2_775 4_757
C5 Na1 Na1 87.81(11) 2_775 4_757
Cl1 Na1 Na1 83.55(4) . 4_757
Cl1 Na1 Na1 39.76(4) 4_757 4_757
Cl1 Na1 Na1 43.49(3) 2_775 4_757
Na1 Na1 Na1 67.96(2) 2_775 4_757
Zr1 Na1 Na1 90.41(4) 2_775 4_757
Zr1 Na1 Na1 121.24(4) . 4_757
N1 Na1 Na1 121.05(8) 2_775 3_577
N1 Na1 Na1 106.88(8) . 3_577
C6 Na1 Na1 126.60(13) 2_775 3_577
C5 Na1 Na1 121.24(11) 2_775 3_577
Cl1 Na1 Na1 43.09(3) . 3_577
Cl1 Na1 Na1 45.00(4) 4_757 3_577
Cl1 Na1 Na1 80.66(4) 2_775 3_577
Na1 Na1 Na1 67.96(2) 2_775 3_577
Zr1 Na1 Na1 124.17(4) 2_775 3_577
Zr1 Na1 Na1 88.92(4) . 3_577
Na1 Na1 Na1 44.07(4) 4_757 3_577
N1 N1 Zr1 175.0(2) 2_775 .
N1 N1 Na1 77.92(17) 2_775 2_775
Zr1 N1 Na1 101.32(12) . 2_775
N1 N1 Na1 71.74(17) 2_775 .
Zr1 N1 Na1 103.26(12) . .
Na1 N1 Na1 75.66(10) 2_775 .
C2 C1 C9 107.1(4) . .
C2 C1 C19 127.0(5) . .
C9 C1 C19 123.7(5) . .
C2 C1 Zr1 74.2(3) . .
C9 C1 Zr1 80.5(3) . .
C19 C1 Zr1 124.9(4) . .
C3 C2 C1 109.6(4) . .
C3 C2 Zr1 77.9(3) . .
C1 C2 Zr1 73.6(2) . .
C2 C3 C4 107.0(4) . .
C2 C3 C20 129.9(4) . .
C4 C3 C20 122.2(4) . .
C2 C3 Zr1 70.9(3) . .
C4 C3 Zr1 78.8(3) . .
C20 C3 Zr1 124.8(3) . .
C5 C4 C9 120.3(4) . .
C5 C4 C3 131.4(4) . .
C9 C4 C3 108.0(4) . .
C5 C4 Zr1 127.4(3) . .
C9 C4 Zr1 73.2(3) . .
C3 C4 Zr1 70.5(3) . .
C6 C5 C4 118.3(4) . .
C6 C5 Na1 74.7(3) . 2_775
C4 C5 Na1 95.4(3) . 2_775
C5 C6 C7 120.7(4) . .
C5 C6 Na1 75.8(3) . 2_775
C7 C6 Na1 94.9(3) . 2_775
C8 C7 C6 122.7(5) . .
C7 C8 C9 118.8(5) . .
C8 C9 C1 132.3(4) . .
C8 C9 C4 119.2(4) . .
C1 C9 C4 108.2(4) . .
C8 C9 Zr1 125.4(3) . .
C1 C9 Zr1 68.4(3) . .
C4 C9 Zr1 76.7(3) . .
C11 C10 C18 105.8(4) . .
C11 C10 C23 129.2(4) . .
C18 C10 C23 123.9(4) . .
C11 C10 Zr1 69.8(3) . .
C18 C10 Zr1 81.2(3) . .
C23 C10 Zr1 124.0(3) . .
C10 C11 C12 112.7(4) . .
C10 C11 Zr1 78.9(3) . .
C12 C11 Zr1 76.3(3) . .
C11 C12 C13 105.3(4) . .
C11 C12 C24 127.7(4) . .
C13 C12 C24 125.0(4) . .
C11 C12 Zr1 71.7(2) . .
C13 C12 Zr1 82.9(3) . .
C24 C12 Zr1 123.4(3) . .
C18 C13 C14 120.1(4) . .
C18 C13 C12 108.0(4) . .
C14 C13 C12 131.7(5) . .
C18 C13 Zr1 75.7(3) . .
C14 C13 Zr1 128.3(3) . .
C12 C13 Zr1 65.4(2) . .
C15 C14 C13 117.4(5) . .
C16 C15 C14 120.6(5) . .
C17 C16 C15 123.4(5) . .
C16 C17 C18 117.1(5) . .
C13 C18 C17 121.3(5) . .
C13 C18 C10 108.0(4) . .
C17 C18 C10 130.5(5) . .
C13 C18 Zr1 75.3(3) . .
C17 C18 Zr1 127.9(3) . .
C10 C18 Zr1 67.4(2) . .
C22 C20 C3 115.5(5) . .
C22 C20 C21 112.7(5) . .
C3 C20 C21 110.7(4) . .
C26 C24 C12 112.2(4) . .
C26 C24 C25 108.2(4) . .
C12 C24 C25 111.6(4) . .

loop_
_geom_bond_atom_site_label_1
_geom_bond_atom_site_label_2
_geom_bond_distance
_geom_bond_site_symmetry_2
Zr1 N1 1.878(3) .
Zr1 C11 2.477(4) .
Zr1 C12 2.535(4) .
Zr1 C1 2.570(5) .
Zr1 C2 2.576(4) .
Zr1 C10 2.589(4) .
Zr1 Cl1 2.6027(10) .
Zr1 C3 2.665(5) .
Zr1 C9 2.726(4) .
Zr1 C13 2.767(5) .
Zr1 C18 2.771(4) .
Zr1 C4 2.772(4) .
Cl1 Na1 2.7201(18) .
Cl1 Na1 2.9054(18) 3_577
Cl1 Na1 2.9847(18) 2_775
Na1 N1 2.543(3) 2_775
Na1 N1 2.619(3) .
Na1 C6 2.687(5) 2_775
Na1 C5 2.700(5) 2_775
Na1 Cl1 2.9054(18) 4_757
Na1 Cl1 2.9847(18) 2_775
Na1 Na1 3.166(3) 2_775
Na1 Zr1 3.4448(16) 2_775
Na1 Na1 4.220(3) 4_757
Na1 Na1 4.220(3) 3_577
N1 N1 1.352(5) 2_775
N1 Na1 2.543(3) 2_775
C1 C2 1.427(7) .
C1 C9 1.428(6) .
C1 C19 1.497(7) .
C2 C3 1.411(6) .
C3 C4 1.443(6) .
C3 C20 1.511(7) .
C4 C5 1.403(6) .
C4 C9 1.427(6) .
C5 C6 1.370(7) .
C5 Na1 2.700(5) 2_775
C6 C7 1.400(7) .
C6 Na1 2.687(5) 2_775
C7 C8 1.337(7) .
C8 C9 1.408(6) .
C10 C11 1.370(6) .
C10 C18 1.463(6) .
C10 C23 1.491(6) .
C11 C12 1.381(6) .
C12 C13 1.464(6) .
C12 C24 1.512(6) .
C13 C18 1.386(7) .
C13 C14 1.408(7) .
C14 C15 1.398(7) .
C15 C16 1.384(8) .
C16 C17 1.334(8) .
C17 C18 1.424(7) .
C20 C22 1.425(8) .
C20 C21 1.580(8) .
C24 C26 1.485(7) .
C24 C25 1.555(7) .

loop_
_platon_squeeze_void_nr
_platon_squeeze_void_average_x
_platon_squeeze_void_average_y
_platon_squeeze_void_average_z
_platon_squeeze_void_volume
_platon_squeeze_void_count_electrons
_platon_squeeze_void_content
1 -0.004 -0.001 0.500 657 57 ' '
2 -0.062 0.493 0.000 657 57 ' '
